data_2010440
loop_
_publ_author_name
'Halfen, Jason A.'
'Tolman, William B.'

_publ_section_title
;
 (Nitrito-<i>O</i>,<i>O</i>')bis(triphenylphosphine)copper(I),
 (PPh~3~)~2~Cu(NO~2~-<i>O</i>,<i>O</i>')
;
_journal_issue 2
_journal_name_full 'Acta Crystallographica Section C'
_journal_page_first 215
_journal_page_last 217
_journal_paper_doi 10.1107/S0108270194008991
_journal_volume 51
_journal_year 1995
_chemical_formula_moiety 'C36 H30 Cu1 N1 O2 P2'
_chemical_formula_sum 'C36 H30 Cu N O2 P2'
_chemical_formula_weight 634.13
_space_group_IT_number 15
_symmetry_cell_setting monoclinic
_symmetry_space_group_name_Hall '-C 2yc'
_symmetry_space_group_name_H-M 'C 1 2/c 1'
_atom_type_scat_source 'IntTabIV, Table 2.3.1'
_cell_angle_alpha 90
_cell_angle_beta 116.01(3)
_cell_angle_gamma 90
_cell_formula_units_Z 4
_cell_length_a 24.443(9)
_cell_length_b 9.102(2)
_cell_length_c 15.356(5)
_cell_measurement_reflns_used 23
_cell_measurement_temperature 297
_cell_measurement_theta_max 24
_cell_measurement_theta_min 12
_cell_volume 3070.4(18)
_diffrn_measurement_device 'Enraf-Nonius CAD4'
_diffrn_measurement_method '\w scan'
_diffrn_radiation_type MoK\a
_diffrn_radiation_wavelength 0.71073
_diffrn_reflns_av_R_equivalents 0.093
_diffrn_reflns_limit_h_max 32
_diffrn_reflns_limit_h_min 0
_diffrn_reflns_limit_k_max 12
_diffrn_reflns_limit_k_min 0
_diffrn_reflns_limit_l_max 20
_diffrn_reflns_limit_l_min -20
_diffrn_reflns_number 4009
_diffrn_reflns_theta_max 28
_diffrn_standards_decay_% 0
_diffrn_standards_interval_time 60
_diffrn_standards_number 3
_exptl_absorpt_coefficient_mu 0.846
_exptl_absorpt_correction_T_max 1.00
_exptl_absorpt_correction_T_min 0.89
_exptl_absorpt_correction_type 'empirical, based on \y scans (3 measured)'
_exptl_crystal_colour colourless
_exptl_crystal_density_diffrn 1.372(2)
_exptl_crystal_description prism
_exptl_crystal_size_max 0.55
_exptl_crystal_size_mid 0.45
_exptl_crystal_size_min 0.35
_refine_diff_density_max 0.90
_refine_diff_density_min -0.63
_refine_ls_extinction_method none
_refine_ls_goodness_of_fit_obs 1.72
_refine_ls_hydrogen_treatment noref
_refine_ls_number_parameters 191
_refine_ls_number_reflns 2457
_refine_ls_R_factor_obs 0.063
_refine_ls_shift/esd_max 0.02
_refine_ls_structure_factor_coef I
_refine_ls_weighting_details w=4F~o~^2^/\s^2^(F~o~^2^)
_refine_ls_weighting_scheme calc
_refine_ls_wR_factor_obs 0.060
_reflns_number_observed 2457
_reflns_number_total 3919
_reflns_observed_criterion I>2\s(I)
_cod_data_source_file bk1045.cif
_cod_data_source_block bk1045_structure_1_of_1
_cod_depositor_comments
;
The following automatic conversions were performed:

'_refine_ls_weighting_scheme' value 'w=4F~o~^2^/\s^2^(F~o~^2^)' was
changed to 'calc'. New tag '_refine_ls_weighting_details' was
created. The value of the new tag was set to
'w=4F~o~^2^/\s^2^(F~o~^2^)'.

Automatic conversion script
Id: cif_fix_values 3143 2015-03-26 13:38:13Z robertas 
;
_cod_original_cell_volume 3070(4)
_cod_original_sg_symbol_H-M 'C 2/c'
_cod_original_formula_sum 'C36 H30 Cu1 N1 O2 P2'
_cod_database_code 2010440

loop_
_symmetry_equiv_pos_as_xyz
x,y,z
x,-y,1/2+z
-x,-y,-z
-x,y,1/2-z
1/2+x,1/2+y,z
1/2+x,1/2-y,1/2+z
1/2-x,1/2-y,-z
1/2-x,1/2+y,1/2-z

loop_
_atom_site_label
_atom_site_fract_x
_atom_site_fract_y
_atom_site_fract_z
Cu1 .5 .40179(8) .25
P5 .40863(5) .51030(10) .19711(8)
O2 .4993(2) .1900(4) .3172(3)
N3 .5 .1147(7) .25
C10 .3452(2) .3880(5) .1767(3)
C11 .3470(2) .2478(5) .1438(4)
C12 .2984(2) .1524(6) .1228(4)
C13 .2486(2) .1957(6) .1351(4)
C14 .2463(2) .3337(7) .1684(4)
C15 .2944(2) .4304(5) .1890(3)
C20 .4090(2) .6416(5) .2867(3)
C21 .4099(2) .7926(5) .2749(3)
C22 .4187(2) .8864(5) .3506(4)
C23 .4265(2) .8321(6) .4382(4)
C24 .4253(2) .6819(6) .4514(4)
C25 .4169(2) .5888(5) .3759(3)
C30 .3826(2) .6170(4) .0856(3)
C31 .3216(2) .6289(5) .0202(3)
C32 .3050(2) .7111(6) -.0640(4)
C33 .3475(2) .7825(5) -.0825(3)
C34 .4079(2) .7709(5) -.0189(4)
C35 .4249(2) .6886(5) .0645(3)
H1 .3823 .2167 .1337
H2 .3010 .0512 .1006
H3 .2151 .1277 .1209
H4 .2112 .3648 .1772
H5 .2928 .5303 .2108
H6 .4053 .8323 .2136
H7 .4197 .9916 .3417
H8 .4330 .9012 .4903
H9 .4308 .6412 .5141
H10 .4155 .4833 .3842
H11 .2907 .5805 .0349
H12 .2620 .7154 -.1101
H13 .3350 .8417 -.1425
H14 .4393 .8208 -.0318
H15 .4682 .6828 .1115

loop_
_geom_angle_atom_site_label_1
_geom_angle_atom_site_label_2
_geom_angle_atom_site_label_3
_geom_angle
_geom_angle_publ_flag
P5 Cu1 P5' 127.75(7) yes
P5 Cu1 O2 110.20(10) yes
P5 Cu1 O2' 115.40(10) yes
O2 Cu1 O2' 56.7(2) yes
Cu1 P5 C10 115.5(2) yes
Cu1 P5 C20 110.00(10) yes
Cu1 P5 C30 117.20(10) yes
C10 P5 C20 104.6(2) yes
C10 P5 C30 104.1(2) yes
C20 P5 C30 104.1(2) yes
Cu1 O2 N3 95.0(4) yes
O2 N3 O2' 113.2(6) yes
P5 C10 C11 117.8(3) yes
P5 C10 C15 123.4(4) yes
C11 C10 C15 118.7(4) yes
C10 C11 C12 120.0(4) yes
C11 C12 C13 120.6(5) yes
C12 C13 C14 120.0(5) yes
C13 C14 C15 119.9(5) yes
C10 C15 C14 120.7(4) yes
P5 C20 C21 123.1(4) yes
P5 C20 C25 118.2(3) yes
C21 C20 C25 118.1(4) yes
C20 C21 C22 120.5(4) yes
C21 C22 C23 120.5(5) yes
C22 C23 C24 119.9(5) yes
C23 C24 C25 119.3(5) yes
C20 C25 C24 121.7(5) yes
P5 C30 C31 122.8(3) yes
P5 C30 C35 119.0(3) yes
C31 C30 C35 118.2(4) yes
C30 C31 C32 119.8(4) yes
C31 C32 C33 120.9(4) yes
C32 C33 C34 119.9(4) yes
C33 C34 C35 119.6(4) yes
C30 C35 C34 121.6(4) yes
C10 C11 H1 119.70 no
C12 C11 H1 120.25 no
C11 C12 H2 118.82 no
C13 C12 H2 120.54 no
C12 C13 H3 119.83 no
C14 C13 H3 120.12 no
C13 C14 H4 120.37 no
C15 C14 H4 119.74 no
C10 C15 H5 118.63 no
C14 C15 H5 120.69 no
C20 C21 H6 119.68 no
C22 C21 H6 119.76 no
C21 C22 H7 119.79 no
C23 C22 H7 119.67 no
C22 C23 H8 118.50 no
C24 C23 H8 121.59 no
C23 C24 H9 120.81 no
C25 C24 H9 119.93 no
C20 C25 H10 118.48 no
C24 C25 H10 119.83 no
C30 C31 H11 119.30 no
C32 C31 H11 120.89 no
C31 C32 H12 118.57 no
C33 C32 H12 120.56 no
C32 C33 H13 120.06 no
C34 C33 H13 120.01 no
C33 C34 H14 120.80 no
C35 C34 H14 119.62 no
C30 C35 H15 118.57 no
C34 C35 H15 119.78 no

loop_
_geom_bond_atom_site_label_1
_geom_bond_atom_site_label_2
_geom_bond_site_symmetry_1
_geom_bond_site_symmetry_2
_geom_bond_distance
_geom_bond_publ_flag
Cu1 P5 . . 2.2430(10) yes
Cu1 O2 . . 2.191(4) yes
P5 C10 . . 1.821(4) yes
P5 C20 . . 1.820(4) yes
P5 C30 . . 1.823(4) yes
O2 N3 . . 1.245(5) yes
C10 C11 . . 1.381(6) yes
C10 C15 . . 1.390(6) yes
C11 C12 . . 1.391(6) yes
C12 C13 . . 1.371(7) yes
C13 C14 . . 1.366(8) yes
C14 C15 . . 1.391(6) yes
C20 C21 . . 1.387(6) yes
C20 C25 . . 1.382(6) yes
C21 C22 . . 1.381(6) yes
C22 C23 . . 1.367(7) yes
C23 C24 . . 1.385(7) yes
C24 C25 . . 1.378(6) yes
C30 C31 . . 1.390(6) yes
C30 C35 . . 1.375(6) yes
C31 C32 . . 1.392(6) yes
C32 C33 . . 1.357(7) yes
C33 C34 . . 1.372(6) yes
C34 C35 . . 1.382(6) yes
C11 H1 . . .981 no
C12 H2 . . .994 no
C13 H3 . . .972 no
C14 H4 . . .967 no
C15 H5 . . .976 no
C21 H6 . . .968 no
C22 H7 . . .969 no
C23 H8 . . .974 no
C24 H9 . . .983 no
C25 H10 . . .972 no
C31 H11 . . .983 no
C32 H12 . . .977 no
C33 H13 . . .993 no
C34 H14 . . .983 no
C35 H15 . . .986 no
